data_7211178
loop_
_publ_author_name
'All\~ao Cassaro, Rafael A.'
'Resende, Jackson A. L. C.'
'Santos Jr., Sauli'
'Sorace, Lorenzo'
'Andruh, Marius'
'Vaz, Maria G. F.'

_publ_section_title
;
 A 3-D coordination network constructed from an angular bis-oxamato tecton
 and calcium ions
;
_journal_issue 42
_journal_name_full CrystEngComm
_journal_page_first 8422
_journal_paper_doi 10.1039/c3ce41376d
_journal_volume 15
_journal_year 2013
_chemical_compound_source 'synthesis as described'
_chemical_formula_moiety 'C16 H16 Ca1 N2 O11 S1'
_chemical_formula_sum 'C16 H16 Ca N2 O11 S'
_chemical_formula_weight 484.45
_chemical_name_systematic
;
 ?
;
_space_group_IT_number 15
_symmetry_cell_setting monoclinic
_symmetry_Int_Tables_number 15
_symmetry_space_group_name_Hall '-C 2yc'
_symmetry_space_group_name_H-M 'C 1 2/c 1'
_atom_sites_solution_hydrogens geom
_atom_sites_solution_primary direct
_atom_sites_solution_secondary difmap
_audit_creation_date 2013-06-14T22:50:16-00:00
_audit_creation_method 'WinGX routine CIF_UPDATE'
_cell_angle_alpha 90
_cell_angle_beta 117.77(3)
_cell_angle_gamma 90
_cell_formula_units_Z 8
_cell_length_a 15.876(3)
_cell_length_b 23.562(5)
_cell_length_c 12.514(3)
_cell_measurement_reflns_used 4238
_cell_measurement_temperature 120(2)
_cell_measurement_theta_max 62.2762
_cell_measurement_theta_min 3.6835
_cell_measurement_wavelength 1.5418
_cell_volume 4142.0(19)
_computing_cell_refinement
;
        CrysAlisPro, Oxford Diffraction Ltd.,
        Version 1.171.33.36 (release 16-03-2009 CrysAlis171 .NET)
        (compiled Mar 16 2009,17:39:00)
;
_computing_data_collection
;
        CrysAlisPro, Oxford Diffraction Ltd.,
        Version 1.171.33.36 (release 16-03-2009 CrysAlis171 .NET)
        (compiled Mar 16 2009,17:39:00)
;
_computing_data_reduction
;
        CrysAlisPro, Oxford Diffraction Ltd.,
        Version 1.171.33.36 (release 16-03-2009 CrysAlis171 .NET)
        (compiled Mar 16 2009,17:39:00)
;
_computing_molecular_graphics 'Ortep-3 for Windows (Farrugia, 1997)'
_computing_publication_material 'WinGX publication routines (Farrugia, 1999)'
_computing_structure_refinement 'SHELXL-97 (Sheldrick, 1997)'
_computing_structure_solution 'SHELXS-97 (Sheldrick, 1990)'
_diffrn_ambient_temperature 120(2)
_diffrn_detector_area_resol_mean 10.4186
_diffrn_measured_fraction_theta_full 0.963
_diffrn_measured_fraction_theta_max 0.963
_diffrn_measurement_device_type 'Xcalibur, Atlas, Gemini ultra'
_diffrn_measurement_method '\w scans'
_diffrn_orient_matrix_UB_11 -0.1044442827
_diffrn_orient_matrix_UB_12 -0.0148067073
_diffrn_orient_matrix_UB_13 -0.0892084405
_diffrn_orient_matrix_UB_21 -0.0144668631
_diffrn_orient_matrix_UB_22 -0.0241632806
_diffrn_orient_matrix_UB_23 0.1060107001
_diffrn_orient_matrix_UB_31 -0.0313656015
_diffrn_orient_matrix_UB_32 0.0602818097
_diffrn_orient_matrix_UB_33 0.020294026
_diffrn_radiation_monochromator graphite
_diffrn_radiation_probe x-ray
_diffrn_radiation_type CuK\a
_diffrn_radiation_wavelength 1.54184
_diffrn_reflns_av_R_equivalents 0.0297
_diffrn_reflns_av_unetI/netI 0.0368
_diffrn_reflns_limit_h_max 15
_diffrn_reflns_limit_h_min -18
_diffrn_reflns_limit_k_max 26
_diffrn_reflns_limit_k_min -17
_diffrn_reflns_limit_l_max 14
_diffrn_reflns_limit_l_min -13
_diffrn_reflns_number 9686
_diffrn_reflns_theta_full 61.86
_diffrn_reflns_theta_max 61.86
_diffrn_reflns_theta_min 3.66
_exptl_absorpt_coefficient_mu 4.135
_exptl_absorpt_correction_T_max 1
_exptl_absorpt_correction_T_min 0.6862
_exptl_absorpt_correction_type multi-scan
_exptl_absorpt_process_details
;
        CrysAlisPro, Oxford Diffraction Ltd.,
        Version 1.171.33.36 (release 16-03-2009 CrysAlis171 .NET)
        (compiled Mar 16 2009,17:39:00)
        Empirical absorption correction using spherical harmonics,
 implemented in SCALE3 ABSPACK scaling algorithm.
;
_exptl_crystal_colour colourless
_exptl_crystal_density_diffrn 1.554
_exptl_crystal_density_method 'not measured'
_exptl_crystal_description prism
_exptl_crystal_F_000 2000
_exptl_crystal_size_max 0.22
_exptl_crystal_size_mid 0.13
_exptl_crystal_size_min 0.11
_refine_diff_density_max 1.558
_refine_diff_density_min -0.93
_refine_diff_density_rms 0.072
_refine_ls_extinction_method none
_refine_ls_goodness_of_fit_ref 1.058
_refine_ls_hydrogen_treatment mixed
_refine_ls_matrix_type full
_refine_ls_number_parameters 294
_refine_ls_number_reflns 3135
_refine_ls_number_restraints 5
_refine_ls_restrained_S_all 2.083
_refine_ls_R_factor_all 0.067
_refine_ls_R_factor_gt 0.05
_refine_ls_shift/su_max 0.001
_refine_ls_shift/su_mean 0
_refine_ls_structure_factor_coef Fsqd
_refine_ls_weighting_details 'calc w=1/[\s^2^(Fo^2^)+(0.0803P)^2^+9.1589P] where P=(Fo^2^+2Fc^2^)/3'
_refine_ls_weighting_scheme calc
_refine_ls_wR_factor_gt 0.1346
_refine_ls_wR_factor_ref 0.1436
_reflns_number_gt 2406
_reflns_number_total 3135
_reflns_threshold_expression >2sigma(I)
_cod_data_source_file c3ce41376d.txt
_cod_data_source_block CaH2L
_cod_original_cell_volume 4142.0(14)
_cod_database_code 7211178

loop_
_symmetry_equiv_pos_as_xyz
'x, y, z'
'-x, y, -z+1/2'
'x+1/2, y+1/2, z'
'-x+1/2, y+1/2, -z+1/2'
'-x, -y, -z'
'x, -y, z-1/2'
'-x+1/2, -y+1/2, -z'
'x+1/2, -y+1/2, z-1/2'

loop_
_atom_site_label
_atom_site_type_symbol
_atom_site_fract_x
_atom_site_fract_y
_atom_site_fract_z
_atom_site_U_iso_or_equiv
_atom_site_adp_type
_atom_site_occupancy
_atom_site_symmetry_multiplicity
_atom_site_calc_flag
_atom_site_refinement_flags
_atom_site_disorder_assembly
_atom_site_disorder_group
C14 C 0.0419(6) 0.5738(4) 0.1219(9) 0.045(2) Uani 1 1 d . A .
H14 H 0.0713 0.5602 0.2007 0.054 Uiso 1 1 calc R . .
C9 C 0.0886(6) 0.6140(4) 0.0857(9) 0.048(3) Uani 1 1 d . . .
C10 C 0.0479(7) 0.6343(5) -0.0320(10) 0.060(3) Uani 1 1 d . A .
H10 H 0.0794 0.661 -0.0551 0.072 Uiso 1 1 calc R . .
C13 C -0.0491(6) 0.5540(4) 0.0401(8) 0.041(2) Uani 1 1 d . . .
H13 H -0.0811 0.5279 0.0638 0.049 Uiso 1 1 calc R A .
C12 C -0.0901(6) 0.5748(4) -0.0778(8) 0.042(2) Uani 1 1 d . A .
C11 C -0.0406(7) 0.6140(5) -0.1140(9) 0.059(3) Uani 1 1 d . . .
H11 H -0.0678 0.6261 -0.1938 0.071 Uiso 1 1 calc R A .
N2 N -0.1814(5) 0.5582(3) -0.1683(6) 0.0412(19) Uani 1 1 d . . .
H2 H -0.1923 0.5638 -0.2415 0.049 Uiso 1 1 calc R A .
C15 C -0.2537(5) 0.5347(3) -0.1552(7) 0.0285(18) Uani 1 1 d . A .
O5 O -0.4198(4) 0.5193(2) -0.2697(4) 0.0271(12) Uani 1 1 d . . .
O4 O -0.2522(4) 0.5209(2) -0.0583(5) 0.0326(13) Uani 1 1 d . . .
C16 C -0.3447(6) 0.5278(3) -0.2786(7) 0.0276(18) Uani 1 1 d . . .
O6 O -0.3327(4) 0.5313(2) -0.3707(5) 0.0341(13) Uani 1 1 d . . .
Ca Ca -0.08309(11) 1.00424(6) 0.57367(13) 0.0237(5) Uani 1 1 d . . .
S1A S 0.1991(3) 0.6437(3) 0.1860(7) 0.0367(14) Uani 0.773(19) 1 d P A 3
O1A O 0.2564(7) 0.5973(5) 0.2621(11) 0.043(3) Uani 0.773(19) 1 d P A 3
O2A O 0.2366(8) 0.6782(5) 0.1198(11) 0.041(3) Uani 0.773(19) 1 d P A 3
S1B S 0.2028(14) 0.6299(9) 0.224(2) 0.0367(14) Uani 0.227(19) 1 d P A 4
O1B O 0.248(3) 0.5815(16) 0.304(4) 0.043(3) Uani 0.227(19) 1 d P A 4
O2B O 0.251(3) 0.6583(19) 0.163(4) 0.041(3) Uani 0.227(19) 1 d P A 4
O2 O 0.0239(4) 0.8491(2) 0.6195(5) 0.0394(15) Uani 1 1 d D . .
O3 O 0.1044(4) 0.8907(2) 0.4126(5) 0.0333(13) Uani 1 1 d . . .
O1 O 0.0248(4) 0.9369(2) 0.5416(5) 0.0277(12) Uani 1 1 d . . .
C2 C 0.0826(5) 0.8587(3) 0.4742(7) 0.0266(17) Uani 1 1 d . . .
N1 N 0.0893(5) 0.8009(3) 0.4781(6) 0.0317(16) Uani 1 1 d . . .
H1 H 0.074 0.7842 0.5276 0.038 Uiso 1 1 calc RD . .
C8 C 0.1375(6) 0.7071(3) 0.4460(9) 0.039(2) Uani 1 1 d . . .
H8 H 0.1319 0.6942 0.5127 0.046 Uiso 1 1 calc R . .
C3 C 0.1187(5) 0.7646(3) 0.4103(7) 0.0312(19) Uani 1 1 d . A .
C7 C 0.1645(6) 0.6696(4) 0.3806(9) 0.044(2) Uani 1 1 d . A .
H7 H 0.1775 0.6317 0.4036 0.052 Uiso 1 1 calc R . .
C1 C 0.0398(6) 0.8838(3) 0.5532(7) 0.0281(17) Uani 1 1 d . . .
C6 C 0.1714(6) 0.6899(4) 0.2807(8) 0.040(2) Uani 1 1 d . . .
C4 C 0.1272(6) 0.7845(4) 0.3102(8) 0.038(2) Uani 1 1 d . . .
H4 H 0.1156 0.8224 0.2876 0.045 Uiso 1 1 calc R A .
C5 C 0.1533(6) 0.7464(4) 0.2441(9) 0.045(2) Uani 1 1 d . A .
H5 H 0.1584 0.7588 0.1769 0.054 Uiso 1 1 calc R . .
O1W O -0.1194(4) 0.9104(2) 0.6216(5) 0.0352(14) Uani 1 1 d . . .
H2W1 H -0.0782 0.8906 0.6336 0.053 Uiso 1 1 d R . .
H1W1 H -0.1426 0.8973 0.6797 0.053 Uiso 1 1 d R . .
O2W O -0.2600(5) 0.8561(3) 0.3834(6) 0.065(2) Uani 1 1 d . . .
H1W2 H -0.2202 0.8723 0.4494 0.097 Uiso 1 1 d R . .
H2W2 H -0.2262 0.8427 0.3515 0.097 Uiso 1 1 d R . .
O3W1 O -0.3975(15) 0.7634(5) 0.2745(8) 0.256(14) Uani 0.88(4) 1 d PD B 1
H131 H -0.3421 0.7584 0.3375 0.384 Uiso 0.88(4) 1 d PRD B 1
H231 H -0.3955 0.743 0.2188 0.384 Uiso 0.88(4) 1 d PRD B 1
O3W2 O -0.544(10) 0.754(4) 0.254(19) 0.256(14) Uani 0.12(4) 1 d P . 2
H132 H -0.6052 0.7597 0.2181 0.384 Uiso 0.12(4) 1 d PR B 2
H232 H -0.5381 0.7192 0.2809 0.384 Uiso 0.12(4) 1 d PR B 2

loop_
_atom_site_aniso_label
_atom_site_aniso_U_11
_atom_site_aniso_U_22
_atom_site_aniso_U_33
_atom_site_aniso_U_23
_atom_site_aniso_U_13
_atom_site_aniso_U_12
C14 0.035(5) 0.049(6) 0.040(6) -0.018(4) 0.008(4) 0.005(4)
C9 0.028(5) 0.057(6) 0.058(7) -0.034(5) 0.019(5) -0.007(4)
C10 0.039(6) 0.097(9) 0.050(7) -0.030(6) 0.026(5) -0.031(6)
C13 0.036(5) 0.044(5) 0.038(5) -0.016(4) 0.013(4) -0.004(4)
C12 0.035(5) 0.059(6) 0.033(5) -0.021(4) 0.017(4) -0.016(4)
C11 0.047(6) 0.096(8) 0.042(6) -0.018(6) 0.028(5) -0.031(6)
N2 0.034(4) 0.069(5) 0.024(4) -0.010(3) 0.016(3) -0.021(4)
C15 0.028(4) 0.033(4) 0.026(4) -0.004(3) 0.014(4) 0.000(3)
O5 0.025(3) 0.039(3) 0.020(3) -0.001(2) 0.013(2) -0.002(2)
O4 0.031(3) 0.046(3) 0.021(3) 0.001(2) 0.012(3) -0.002(3)
C16 0.031(4) 0.029(4) 0.022(4) 0.000(3) 0.011(4) -0.001(3)
O6 0.036(3) 0.049(3) 0.019(3) -0.002(3) 0.015(3) -0.007(3)
Ca 0.0250(8) 0.0297(9) 0.0182(8) -0.0010(6) 0.0115(6) 0.0000(6)
S1A 0.0260(13) 0.043(3) 0.037(3) -0.015(2) 0.011(2) 0.0025(16)
O1A 0.032(4) 0.042(6) 0.048(7) -0.011(5) 0.012(4) 0.006(4)
O2A 0.030(5) 0.054(7) 0.046(7) -0.017(5) 0.022(6) -0.007(5)
S1B 0.0260(13) 0.043(3) 0.037(3) -0.015(2) 0.011(2) 0.0025(16)
O1B 0.032(4) 0.042(6) 0.048(7) -0.011(5) 0.012(4) 0.006(4)
O2B 0.030(5) 0.054(7) 0.046(7) -0.017(5) 0.022(6) -0.007(5)
O2 0.051(4) 0.034(3) 0.044(4) 0.007(3) 0.032(3) 0.005(3)
O3 0.041(3) 0.031(3) 0.034(3) 0.001(2) 0.023(3) 0.005(3)
O1 0.032(3) 0.027(3) 0.029(3) 0.002(2) 0.018(3) 0.002(2)
C2 0.023(4) 0.030(4) 0.022(4) -0.002(3) 0.006(3) 0.000(3)
N1 0.035(4) 0.029(4) 0.034(4) -0.003(3) 0.018(3) -0.001(3)
C8 0.028(5) 0.034(5) 0.052(6) -0.008(4) 0.017(4) -0.006(4)
C3 0.021(4) 0.034(5) 0.032(5) -0.008(4) 0.007(4) 0.001(3)
C7 0.030(5) 0.029(5) 0.064(7) -0.015(4) 0.015(5) -0.003(4)
C1 0.028(4) 0.030(4) 0.026(4) 0.000(3) 0.012(4) -0.001(3)
C6 0.023(5) 0.048(5) 0.042(5) -0.018(4) 0.009(4) -0.001(4)
C4 0.034(5) 0.042(5) 0.033(5) -0.005(4) 0.012(4) 0.008(4)
C5 0.038(5) 0.051(6) 0.041(5) -0.013(4) 0.014(4) 0.004(4)
O1W 0.035(3) 0.040(3) 0.036(3) 0.007(3) 0.022(3) 0.001(3)
O2W 0.071(5) 0.079(5) 0.039(4) -0.009(4) 0.021(4) -0.024(4)
O3W1 0.101(16) 0.048(7) 0.39(3) -0.016(11) -0.078(15) 0.019(8)
O3W2 0.101(16) 0.048(7) 0.39(3) -0.016(11) -0.078(15) 0.019(8)

loop_
_atom_type_symbol
_atom_type_description
_atom_type_scat_dispersion_real
_atom_type_scat_dispersion_imag
_atom_type_scat_source
C C 0.0181 0.0091 'International Tables Vol C Tables 4.2.6.8 and 6.1.1.4'
H H 0 0 'International Tables Vol C Tables 4.2.6.8 and 6.1.1.4'
N N 0.0311 0.018 'International Tables Vol C Tables 4.2.6.8 and 6.1.1.4'
O O 0.0492 0.0322 'International Tables Vol C Tables 4.2.6.8 and 6.1.1.4'
S S 0.3331 0.5567 'International Tables Vol C Tables 4.2.6.8 and 6.1.1.4'
Ca Ca 0.3641 1.2855 'International Tables Vol C Tables 4.2.6.8 and 6.1.1.4'

loop_
_geom_angle_atom_site_label_1
_geom_angle_atom_site_label_2
_geom_angle_atom_site_label_3
_geom_angle
_geom_angle_site_symmetry_1
_geom_angle_site_symmetry_3
C9 C14 C13 120.5(9) . .
C10 C9 C14 121.4(8) . .
C10 C9 S1A 115.9(8) . .
C14 C9 S1A 122.7(9) . .
C10 C9 S1B 133.2(11) . .
C14 C9 S1B 105.4(10) . .
S1A C9 S1B 17.4(6) . .
C11 C10 C9 118.5(10) . .
C12 C13 C14 117.9(9) . .
C13 C12 C11 120.8(8) . .
C13 C12 N2 123.2(8) . .
C11 C12 N2 116.0(8) . .
C10 C11 C12 120.8(10) . .
C15 N2 C12 128.8(7) . .
O4 C15 N2 126.4(7) . .
O4 C15 C16 121.7(7) . .
N2 C15 C16 111.8(6) . .
C16 O5 Ca 130.2(5) . 3_444
C16 O5 Ca 122.1(5) . 4_445
Ca O5 Ca 107.41(19) 3_444 4_445
C15 O4 Ca 114.3(5) . 4_445
O6 C16 O5 130.1(7) . .
O6 C16 C15 115.9(7) . .
O5 C16 C15 114.0(6) . .
C16 O6 Ca 134.4(5) . 7_465
O6 Ca O1W 82.23(19) 7_465 .
O6 Ca O5 139.42(18) 7_465 3_556
O1W Ca O5 102.70(19) . 3_556
O6 Ca O5 147.93(18) 7_465 4_455
O1W Ca O5 77.35(18) . 4_455
O5 Ca O5 70.05(19) 3_556 4_455
O6 Ca O1 75.75(18) 7_465 5_576
O1W Ca O1 148.38(18) . 5_576
O5 Ca O1 80.82(18) 3_556 5_576
O5 Ca O1 131.61(18) 4_455 5_576
O6 Ca O1 72.24(19) 7_465 .
O1W Ca O1 73.85(17) . .
O5 Ca O1 70.74(17) 3_556 .
O5 Ca O1 123.80(18) 4_455 .
O1 Ca O1 77.95(18) 5_576 .
O6 Ca O3 112.87(19) 7_465 5_576
O1W Ca O3 145.43(19) . 5_576
O5 Ca O3 85.91(18) 3_556 5_576
O5 Ca O3 74.34(17) 4_455 5_576
O1 Ca O3 65.60(17) 5_576 5_576
O1 Ca O3 139.43(18) . 5_576
O6 Ca O4 85.87(19) 7_465 4_455
O1W Ca O4 78.82(18) . 4_455
O5 Ca O4 134.71(17) 3_556 4_455
O5 Ca O4 66.18(17) 4_455 4_455
O1 Ca O4 121.16(18) 5_576 4_455
O1 Ca O4 146.82(18) . 4_455
O3 Ca O4 71.88(18) 5_576 4_455
O6 Ca Ca 69.23(13) 7_465 5_576
O1W Ca Ca 111.37(14) . 5_576
O5 Ca Ca 71.61(12) 3_556 5_576
O5 Ca Ca 141.67(14) 4_455 5_576
O1 Ca Ca 39.25(12) 5_576 5_576
O1 Ca Ca 38.70(12) . 5_576
O3 Ca Ca 103.14(13) 5_576 5_576
O4 Ca Ca 150.72(14) 4_455 5_576
O6 Ca Ca 159.13(14) 7_465 2_556
O1W Ca Ca 80.55(14) . 2_556
O5 Ca Ca 36.45(12) 3_556 2_556
O5 Ca Ca 36.14(12) 4_455 2_556
O1 Ca Ca 114.56(14) 5_576 2_556
O1 Ca Ca 91.63(13) . 2_556
O3 Ca Ca 87.98(13) 5_576 2_556
O4 Ca Ca 102.18(13) 4_455 2_556
Ca Ca Ca 106.51(7) 5_576 2_556
O1A S1A O2A 119.3(6) . .
O1A S1A C9 106.1(6) . .
O2A S1A C9 110.4(6) . .
O1A S1A C6 107.0(6) . .
O2A S1A C6 108.8(6) . .
C9 S1A C6 104.0(4) . .
O1B S1B O2B 120(2) . .
O1B S1B C6 119.6(17) . .
O2B S1B C6 99(2) . .
O1B S1B C9 116(2) . .
O2B S1B C9 96.9(19) . .
C6 S1B C9 101.5(11) . .
C2 O3 Ca 118.1(5) . 5_576
C1 O1 Ca 121.3(5) . 5_576
C1 O1 Ca 135.4(5) . .
Ca O1 Ca 102.05(18) 5_576 .
O3 C2 N1 126.1(7) . .
O3 C2 C1 119.9(6) . .
N1 C2 C1 114.0(7) . .
C2 N1 C3 128.2(7) . .
C7 C8 C3 119.9(9) . .
C4 C3 C8 120.5(7) . .
C4 C3 N1 121.7(7) . .
C8 C3 N1 117.8(7) . .
C6 C7 C8 118.8(8) . .
O2 C1 O1 128.7(7) . .
O2 C1 C2 116.8(6) . .
O1 C1 C2 114.5(6) . .
C7 C6 C5 122.3(8) . .
C7 C6 S1B 103.8(10) . .
C5 C6 S1B 133.9(11) . .
C7 C6 S1A 121.8(7) . .
C5 C6 S1A 115.9(8) . .
S1B C6 S1A 18.0(6) . .
C3 C4 C5 119.3(8) . .
C6 C5 C4 119.3(9) . .

loop_
_geom_bond_atom_site_label_1
_geom_bond_atom_site_label_2
_geom_bond_distance
_geom_bond_site_symmetry_2
C14 C9 1.402(14) .
C14 C13 1.405(12) .
C9 C10 1.389(15) .
C9 S1A 1.759(10) .
C9 S1B 1.87(2) .
C10 C11 1.383(13) .
C13 C12 1.395(13) .
C12 C11 1.416(13) .
C12 N2 1.417(11) .
N2 C15 1.351(10) .
C15 O4 1.246(9) .
C15 C16 1.556(11) .
O5 C16 1.264(9) .
O5 Ca 2.440(5) 3_444
O5 Ca 2.458(5) 4_445
O4 Ca 2.561(5) 4_445
C16 O6 1.255(9) .
O6 Ca 2.403(6) 7_465
Ca O6 2.403(6) 7_465
Ca O1W 2.429(5) .
Ca O5 2.440(5) 3_556
Ca O5 2.458(5) 4_455
Ca O1 2.470(5) 5_576
Ca O1 2.500(5) .
Ca O3 2.515(5) 5_576
Ca O4 2.561(5) 4_455
Ca Ca 3.864(3) 5_576
Ca Ca 3.948(3) 2_556
S1A O1A 1.458(10) .
S1A O2A 1.469(10) .
S1A C6 1.807(10) .
S1B O1B 1.47(4) .
S1B O2B 1.48(4) .
S1B C6 1.75(2) .
O2 C1 1.270(9) .
O3 C2 1.238(9) .
O3 Ca 2.515(5) 5_576
O1 C1 1.271(9) .
O1 Ca 2.470(5) 5_576
C2 N1 1.367(10) .
C2 C1 1.553(11) .
N1 C3 1.426(10) .
C8 C7 1.400(12) .
C8 C3 1.416(12) .
C3 C4 1.402(12) .
C7 C6 1.392(13) .
C6 C5 1.392(13) .
C4 C5 1.407(12) .
O3W2 O3W2 1.4(4) 2_455
